data_7157537
loop_
_publ_author_name
'Jiang, Shuai-Shuai'
'Xiao, Yu-Ting'
'Wu, Yan-Chen'
'Luo, Shu-Zheng'
'Song, Ren-Jie'
'Li, Jin-Heng'

_publ_section_title
;
 Manganese(iii)-promoted tandem phosphinoylation/cyclization of
 2-arylindoles/2-arylbenzimidazoles with disubstituted phosphine oxides.
;
_journal_issue 25
_journal_name_full 'Organic &amp; biomolecular chemistry'
_journal_page_first 4843
_journal_page_last 4847
_journal_paper_doi 10.1039/d0ob00877j
_journal_volume 18
_journal_year 2020
_chemical_formula_moiety C33H37Cl3NO2P
_chemical_formula_sum 'C33 H37 Cl3 N O2 P'
_chemical_formula_weight 616.95
_space_group_crystal_system triclinic
_space_group_IT_number 2
_space_group_name_Hall '-P 1'
_space_group_name_H-M_alt 'P -1'
_atom_sites_solution_hydrogens geom
_audit_creation_method SHELXL-2014/7
_audit_update_record
;
2020-03-02 deposited with the CCDC.	2020-06-08 downloaded from the CCDC.
;
_cell_angle_alpha 109.078(3)
_cell_angle_beta 94.549(3)
_cell_angle_gamma 91.826(3)
_cell_formula_units_Z 2
_cell_length_a 10.546(3)
_cell_length_b 12.611(3)
_cell_length_c 12.642(3)
_cell_measurement_reflns_used 4517
_cell_measurement_temperature 296(2)
_cell_measurement_theta_max 23.45
_cell_measurement_theta_min 2.37
_cell_volume 1581.0(7)
_computing_cell_refinement 'Bruker SAINT'
_computing_data_collection 'Bruker APEX2'
_computing_data_reduction 'Bruker SAINT'
_computing_molecular_graphics 'Bruker SHELXTL'
_computing_publication_material 'Bruker SHELXTL'
_computing_structure_refinement 'SHELXL-2014/7 (Sheldrick, 2014)'
_computing_structure_solution 'SHELXS-97 (Sheldrick, 2008)'
_diffrn_ambient_temperature 296(2)
_diffrn_measured_fraction_theta_full 0.994
_diffrn_measured_fraction_theta_max 0.993
_diffrn_measurement_device_type 'Bruker APEX-II CCD'
_diffrn_measurement_method '\f and \w scans'
_diffrn_radiation_type MoK\a
_diffrn_radiation_wavelength 0.71073
_diffrn_reflns_av_R_equivalents 0.0197
_diffrn_reflns_av_unetI/netI 0.0277
_diffrn_reflns_Laue_measured_fraction_full 0.994
_diffrn_reflns_Laue_measured_fraction_max 0.993
_diffrn_reflns_limit_h_max 12
_diffrn_reflns_limit_h_min -12
_diffrn_reflns_limit_k_max 15
_diffrn_reflns_limit_k_min -15
_diffrn_reflns_limit_l_max 15
_diffrn_reflns_limit_l_min -15
_diffrn_reflns_number 12286
_diffrn_reflns_point_group_measured_fraction_full 0.994
_diffrn_reflns_point_group_measured_fraction_max 0.993
_diffrn_reflns_theta_full 25.242
_diffrn_reflns_theta_max 25.499
_diffrn_reflns_theta_min 2.463
_exptl_absorpt_coefficient_mu 0.371
_exptl_absorpt_correction_type multi-scan
_exptl_absorpt_process_details sadabs
_exptl_crystal_colour colourless
_exptl_crystal_density_diffrn 1.296
_exptl_crystal_description block
_exptl_crystal_F_000 648
_exptl_crystal_size_max 0.180
_exptl_crystal_size_mid 0.160
_exptl_crystal_size_min 0.150
_exptl_transmission_factor_max 0.7456
_exptl_transmission_factor_min 0.6596
_refine_diff_density_max 0.615
_refine_diff_density_min -0.740
_refine_diff_density_rms 0.046
_refine_ls_extinction_method none
_refine_ls_goodness_of_fit_ref 1.039
_refine_ls_hydrogen_treatment constr
_refine_ls_matrix_type full
_refine_ls_number_parameters 368
_refine_ls_number_reflns 5854
_refine_ls_number_restraints 0
_refine_ls_restrained_S_all 1.039
_refine_ls_R_factor_all 0.0681
_refine_ls_R_factor_gt 0.0540
_refine_ls_shift/su_max 0.000
_refine_ls_shift/su_mean 0.000
_refine_ls_structure_factor_coef Fsqd
_refine_ls_weighting_details 'w=1/[\s^2^(Fo^2^)+(0.0701P)^2^+0.9594P] where P=(Fo^2^+2Fc^2^)/3'
_refine_ls_weighting_scheme calc
_refine_ls_wR_factor_gt 0.1406
_refine_ls_wR_factor_ref 0.1524
_reflns_Friedel_coverage 0.000
_reflns_number_gt 4594
_reflns_number_total 5854
_reflns_threshold_expression 'I > 2\s(I)'
_cod_data_source_file d0ob00877j2.cif
_cod_data_source_block A
_cod_depositor_comments 'Adding full bibliography for 7157537.cif.'
_cod_database_code 7157537
_shelx_shelxl_version_number 2014/7
_shelx_space_group_comment
; 
The symmetry employed for this shelxl refinement is uniquely defined 
by the following loop, which should always be used as a source of 
symmetry information in preference to the above space-group names. 
They are only intended as comments. 
;
_shelx_estimated_absorpt_t_min 0.936
_shelx_estimated_absorpt_t_max 0.946

loop_
_space_group_symop_operation_xyz
'x, y, z'
'-x, -y, -z'

loop_
_atom_site_label
_atom_site_type_symbol
_atom_site_fract_x
_atom_site_fract_y
_atom_site_fract_z
_atom_site_U_iso_or_equiv
_atom_site_adp_type
_atom_site_occupancy
_atom_site_site_symmetry_order
_atom_site_calc_flag
_atom_site_refinement_flags_posn
_atom_site_refinement_flags_adp
_atom_site_refinement_flags_occupancy
_atom_site_disorder_assembly
_atom_site_disorder_group
C1 C 0.4156(3) 0.3202(2) -0.2500(3) 0.0597(7) Uani 1 1 d . . . . .
H1 H 0.4512 0.3060 -0.3179 0.072 Uiso 1 1 calc R U . . .
C2 C 0.2862(3) 0.3301(3) -0.2443(3) 0.0688(9) Uani 1 1 d . . . . .
H2 H 0.2341 0.3231 -0.3094 0.083 Uiso 1 1 calc R U . . .
C3 C 0.2324(3) 0.3501(2) -0.1442(3) 0.0679(9) Uani 1 1 d . . . . .
H3 H 0.1447 0.3556 -0.1437 0.082 Uiso 1 1 calc R U . . .
C4 C 0.3048(2) 0.3623(2) -0.0449(3) 0.0573(7) Uani 1 1 d . . . . .
H4 H 0.2682 0.3760 0.0225 0.069 Uiso 1 1 calc R U . . .
C5 C 0.4348(2) 0.35295(19) -0.0502(2) 0.0451(6) Uani 1 1 d . . . . .
C6 C 0.4917(2) 0.3323(2) -0.1501(2) 0.0466(6) Uani 1 1 d . . . . .
C7 C 0.6270(2) 0.3237(2) -0.1266(2) 0.0449(6) Uani 1 1 d . . . . .
C8 C 0.6489(2) 0.34053(19) -0.0148(2) 0.0403(5) Uani 1 1 d . . . . .
C9 C 0.7181(3) 0.2992(2) -0.2134(2) 0.0488(6) Uani 1 1 d . . . . .
C10 C 0.7944(3) 0.2087(2) -0.2303(3) 0.0616(7) Uani 1 1 d . . . . .
H10 H 0.7886 0.1628 -0.1862 0.074 Uiso 1 1 calc R U . . .
C11 C 0.8788(3) 0.1861(3) -0.3114(3) 0.0772(9) Uani 1 1 d . . . . .
H11 H 0.9309 0.1262 -0.3207 0.093 Uiso 1 1 calc R U . . .
C12 C 0.8858(4) 0.2519(3) -0.3785(3) 0.0805(10) Uani 1 1 d . . . . .
H12 H 0.9422 0.2360 -0.4339 0.097 Uiso 1 1 calc R U . . .
C13 C 0.8108(3) 0.3403(3) -0.3644(3) 0.0732(9) Uani 1 1 d . . . . .
H13 H 0.8158 0.3845 -0.4103 0.088 Uiso 1 1 calc R U . . .
C14 C 0.7266(3) 0.3648(2) -0.2818(2) 0.0580(7) Uani 1 1 d . . . . .
H14 H 0.6758 0.4256 -0.2724 0.070 Uiso 1 1 calc R U . . .
C15 C 0.7645(2) 0.36019(19) 0.0622(2) 0.0416(5) Uani 1 1 d . . . . .
C16 C 0.8824(2) 0.3840(2) 0.0288(2) 0.0523(6) Uani 1 1 d . . . . .
H16 H 0.8888 0.3803 -0.0452 0.063 Uiso 1 1 calc R U . . .
C17 C 0.9888(3) 0.4126(3) 0.1044(3) 0.0626(8) Uani 1 1 d . . . . .
H17 H 1.0669 0.4276 0.0812 0.075 Uiso 1 1 calc R U . . .
C18 C 0.9805(3) 0.4193(2) 0.2142(3) 0.0630(8) Uani 1 1 d . . . . .
H18 H 1.0527 0.4396 0.2654 0.076 Uiso 1 1 calc R U . . .
C19 C 0.8654(3) 0.3959(2) 0.2484(2) 0.0541(7) Uani 1 1 d . . . . .
H19 H 0.8604 0.4005 0.3229 0.065 Uiso 1 1 calc R U . . .
C20 C 0.7562(2) 0.36518(19) 0.1729(2) 0.0417(5) Uani 1 1 d . . . . .
C21 C 0.6293(2) 0.33698(19) 0.2110(2) 0.0410(5) Uani 1 1 d . . . . .
C22 C 0.5165(2) 0.3667(2) 0.1442(2) 0.0449(6) Uani 1 1 d . . . . .
C23 C 0.6181(3) 0.3990(2) 0.3358(2) 0.0571(7) Uani 1 1 d . . . . .
H23A H 0.6772 0.3709 0.3805 0.086 Uiso 1 1 calc R U . . .
H23B H 0.5329 0.3869 0.3530 0.086 Uiso 1 1 calc R U . . .
H23C H 0.6371 0.4780 0.3521 0.086 Uiso 1 1 calc R U . . .
C24 C 0.6027(2) 0.20679(18) 0.1813(2) 0.0385(5) Uani 1 1 d . . . . .
H24A H 0.6015 0.1732 0.1004 0.046 Uiso 1 1 calc R U . . .
H24B H 0.5175 0.1946 0.2005 0.046 Uiso 1 1 calc R U . . .
C25 C 0.7743(2) 0.0219(2) 0.1241(2) 0.0511(6) Uani 1 1 d . . . . .
C26 C 0.8438(3) 0.0887(3) 0.0624(3) 0.0733(9) Uani 1 1 d . . . . .
H26A H 0.8876 0.0384 0.0044 0.110 Uiso 1 1 calc R U . . .
H26B H 0.9044 0.1429 0.1146 0.110 Uiso 1 1 calc R U . . .
H26C H 0.7832 0.1268 0.0294 0.110 Uiso 1 1 calc R U . . .
C27 C 0.6741(3) -0.0600(3) 0.0413(3) 0.0781(10) Uani 1 1 d . . . . .
H27A H 0.6090 -0.0187 0.0180 0.117 Uiso 1 1 calc R U . . .
H27B H 0.6369 -0.1083 0.0770 0.117 Uiso 1 1 calc R U . . .
H27C H 0.7135 -0.1045 -0.0232 0.117 Uiso 1 1 calc R U . . .
C28 C 0.8728(3) -0.0447(3) 0.1674(3) 0.0820(10) Uani 1 1 d . . . . .
H28A H 0.8303 -0.0940 0.1991 0.123 Uiso 1 1 calc R U . . .
H28B H 0.9322 0.0064 0.2240 0.123 Uiso 1 1 calc R U . . .
H28C H 0.9177 -0.0883 0.1062 0.123 Uiso 1 1 calc R U . . .
C29 C 0.6059(3) 0.0637(2) 0.3237(2) 0.0545(7) Uani 1 1 d . . . . .
C30 C 0.4909(3) -0.0100(3) 0.2532(3) 0.0776(10) Uani 1 1 d . . . . .
H30A H 0.5197 -0.0777 0.2024 0.116 Uiso 1 1 calc R U . . .
H30B H 0.4455 0.0302 0.2110 0.116 Uiso 1 1 calc R U . . .
H30C H 0.4354 -0.0288 0.3019 0.116 Uiso 1 1 calc R U . . .
C31 C 0.6872(4) -0.0043(3) 0.3813(3) 0.0874(11) Uani 1 1 d . . . . .
H31A H 0.7639 0.0395 0.4185 0.131 Uiso 1 1 calc R U . . .
H31B H 0.7087 -0.0723 0.3259 0.131 Uiso 1 1 calc R U . . .
H31C H 0.6400 -0.0226 0.4356 0.131 Uiso 1 1 calc R U . . .
C32 C 0.5571(3) 0.1613(3) 0.4158(3) 0.0719(9) Uani 1 1 d . . . . .
H32A H 0.5133 0.1327 0.4654 0.108 Uiso 1 1 calc R U . . .
H32B H 0.4997 0.2014 0.3823 0.108 Uiso 1 1 calc R U . . .
H32C H 0.6278 0.2112 0.4576 0.108 Uiso 1 1 calc R U . . .
C33 C 0.1155(3) 0.2338(3) 0.3686(3) 0.0687(8) Uani 1 1 d . . . . .
H33 H 0.0250 0.2200 0.3411 0.082 Uiso 1 1 calc R U . . .
Cl1 Cl 0.20168(13) 0.22411(18) 0.25576(13) 0.1630(8) Uani 1 1 d . . . . .
Cl2 Cl 0.15733(11) 0.13233(9) 0.42878(11) 0.1051(4) Uani 1 1 d . . . . .
Cl3 Cl 0.13643(16) 0.36623(9) 0.46955(10) 0.1282(5) Uani 1 1 d . . . . .
N1 N 0.53208(18) 0.35676(16) 0.03392(17) 0.0419(5) Uani 1 1 d . . . . .
O1 O 0.41473(18) 0.38804(18) 0.18144(18) 0.0661(6) Uani 1 1 d . . . . .
O2 O 0.81728(16) 0.19617(14) 0.32386(15) 0.0501(4) Uani 1 1 d . . . . .
P1 P 0.71022(6) 0.12692(5) 0.24556(5) 0.04012(18) Uani 1 1 d . . . . .

loop_
_atom_site_aniso_label
_atom_site_aniso_U_11
_atom_site_aniso_U_22
_atom_site_aniso_U_33
_atom_site_aniso_U_23
_atom_site_aniso_U_13
_atom_site_aniso_U_12
C1 0.0698(19) 0.0498(15) 0.0590(17) 0.0213(13) -0.0098(14) 0.0018(13)
C2 0.067(2) 0.0556(17) 0.080(2) 0.0247(16) -0.0259(18) 0.0032(14)
C3 0.0458(16) 0.0564(17) 0.101(3) 0.0292(17) -0.0142(17) 0.0071(13)
C4 0.0427(14) 0.0508(15) 0.084(2) 0.0293(14) 0.0039(14) 0.0115(11)
C5 0.0429(13) 0.0367(12) 0.0611(16) 0.0244(11) 0.0001(12) 0.0042(10)
C6 0.0487(14) 0.0389(12) 0.0555(15) 0.0217(11) -0.0018(12) 0.0016(10)
C7 0.0468(14) 0.0405(13) 0.0517(15) 0.0213(11) 0.0049(11) 0.0016(10)
C8 0.0373(12) 0.0365(12) 0.0514(14) 0.0200(10) 0.0060(10) 0.0031(9)
C9 0.0514(15) 0.0474(14) 0.0470(14) 0.0155(11) 0.0043(12) -0.0020(11)
C10 0.0635(18) 0.0583(17) 0.0664(19) 0.0234(14) 0.0127(15) 0.0080(14)
C11 0.070(2) 0.076(2) 0.077(2) 0.0111(18) 0.0196(18) 0.0119(17)
C12 0.077(2) 0.093(3) 0.063(2) 0.0112(19) 0.0253(18) -0.004(2)
C13 0.090(2) 0.079(2) 0.0525(18) 0.0250(16) 0.0106(17) -0.0182(19)
C14 0.0698(19) 0.0546(16) 0.0512(16) 0.0207(13) 0.0043(14) -0.0043(13)
C15 0.0391(12) 0.0359(12) 0.0540(15) 0.0205(11) 0.0043(11) 0.0018(9)
C16 0.0439(14) 0.0560(15) 0.0656(17) 0.0314(13) 0.0093(13) 0.0004(12)
C17 0.0384(14) 0.0688(18) 0.091(2) 0.0410(17) 0.0048(14) -0.0056(13)
C18 0.0468(15) 0.0646(18) 0.082(2) 0.0368(16) -0.0158(14) -0.0152(13)
C19 0.0572(16) 0.0487(14) 0.0583(16) 0.0245(13) -0.0071(13) -0.0118(12)
C20 0.0423(13) 0.0333(11) 0.0522(14) 0.0188(10) 0.0028(11) -0.0012(9)
C21 0.0452(13) 0.0359(12) 0.0450(13) 0.0176(10) 0.0045(11) 0.0020(10)
C22 0.0442(14) 0.0388(12) 0.0594(16) 0.0246(11) 0.0122(12) 0.0072(10)
C23 0.0718(19) 0.0459(14) 0.0523(16) 0.0134(12) 0.0115(14) 0.0015(13)
C24 0.0369(12) 0.0374(12) 0.0438(13) 0.0177(10) 0.0010(10) 0.0001(9)
C25 0.0474(14) 0.0428(13) 0.0628(17) 0.0174(12) 0.0017(12) 0.0080(11)
C26 0.079(2) 0.0666(19) 0.082(2) 0.0264(17) 0.0361(18) 0.0185(16)
C27 0.076(2) 0.0622(19) 0.077(2) -0.0014(16) -0.0009(18) 0.0047(16)
C28 0.074(2) 0.072(2) 0.105(3) 0.034(2) 0.004(2) 0.0317(17)
C29 0.0558(16) 0.0553(15) 0.0626(17) 0.0356(14) 0.0006(13) -0.0086(12)
C30 0.070(2) 0.073(2) 0.094(2) 0.0386(19) -0.0003(18) -0.0295(17)
C31 0.090(2) 0.098(3) 0.106(3) 0.078(2) 0.003(2) 0.002(2)
C32 0.080(2) 0.079(2) 0.0646(19) 0.0334(17) 0.0206(17) -0.0084(17)
C33 0.0533(17) 0.086(2) 0.0639(19) 0.0223(17) -0.0008(15) 0.0041(15)
Cl1 0.1124(10) 0.304(2) 0.1277(11) 0.1262(13) 0.0626(9) 0.0946(12)
Cl2 0.1023(8) 0.0933(7) 0.1322(9) 0.0527(7) 0.0113(7) 0.0233(6)
Cl3 0.1973(14) 0.0813(7) 0.0939(8) 0.0312(6) -0.0502(8) -0.0337(8)
N1 0.0371(10) 0.0430(11) 0.0517(12) 0.0233(9) 0.0052(9) 0.0055(8)
O1 0.0528(11) 0.0842(14) 0.0790(14) 0.0440(12) 0.0272(10) 0.0265(10)
O2 0.0453(10) 0.0515(10) 0.0542(11) 0.0225(8) -0.0086(8) -0.0073(8)
P1 0.0381(3) 0.0383(3) 0.0471(4) 0.0205(3) -0.0029(3) -0.0025(2)

loop_
_atom_type_symbol
_atom_type_description
_atom_type_scat_dispersion_real
_atom_type_scat_dispersion_imag
_atom_type_scat_source
C C 0.0033 0.0016 'International Tables Vol C Tables 4.2.6.8 and 6.1.1.4'
H H 0.0000 0.0000 'International Tables Vol C Tables 4.2.6.8 and 6.1.1.4'
O O 0.0106 0.0060 'International Tables Vol C Tables 4.2.6.8 and 6.1.1.4'
P P 0.1023 0.0942 'International Tables Vol C Tables 4.2.6.8 and 6.1.1.4'
N N 0.0061 0.0033 'International Tables Vol C Tables 4.2.6.8 and 6.1.1.4'
Cl Cl 0.1484 0.1585 'International Tables Vol C Tables 4.2.6.8 and 6.1.1.4'

loop_
_geom_angle_atom_site_label_1
_geom_angle_atom_site_label_2
_geom_angle_atom_site_label_3
_geom_angle
_geom_angle_site_symmetry_1
_geom_angle_site_symmetry_3
_geom_angle_publ_flag
C2 C1 C6 117.9(3) . . ?
C2 C1 H1 121.0 . . ?
C6 C1 H1 121.0 . . ?
C3 C2 C1 121.5(3) . . ?
C3 C2 H2 119.3 . . ?
C1 C2 H2 119.3 . . ?
C4 C3 C2 121.9(3) . . ?
C4 C3 H3 119.1 . . ?
C2 C3 H3 119.1 . . ?
C3 C4 C5 116.8(3) . . ?
C3 C4 H4 121.6 . . ?
C5 C4 H4 121.6 . . ?
C4 C5 C6 122.6(3) . . ?
C4 C5 N1 130.4(3) . . ?
C6 C5 N1 106.9(2) . . ?
C5 C6 C1 119.3(2) . . ?
C5 C6 C7 108.3(2) . . ?
C1 C6 C7 132.3(3) . . ?
C8 C7 C6 107.2(2) . . ?
C8 C7 C9 129.1(2) . . ?
C6 C7 C9 123.7(2) . . ?
C7 C8 N1 109.1(2) . . ?
C7 C8 C15 133.4(2) . . ?
N1 C8 C15 116.8(2) . . ?
C14 C9 C10 118.5(3) . . ?
C14 C9 C7 120.5(2) . . ?
C10 C9 C7 121.1(2) . . ?
C11 C10 C9 120.9(3) . . ?
C11 C10 H10 119.6 . . ?
C9 C10 H10 119.6 . . ?
C12 C11 C10 119.9(3) . . ?
C12 C11 H11 120.0 . . ?
C10 C11 H11 120.0 . . ?
C13 C12 C11 120.2(3) . . ?
C13 C12 H12 119.9 . . ?
C11 C12 H12 119.9 . . ?
C12 C13 C14 120.3(3) . . ?
C12 C13 H13 119.8 . . ?
C14 C13 H13 119.8 . . ?
C9 C14 C13 120.2(3) . . ?
C9 C14 H14 119.9 . . ?
C13 C14 H14 119.9 . . ?
C20 C15 C16 119.3(2) . . ?
C20 C15 C8 119.8(2) . . ?
C16 C15 C8 120.7(2) . . ?
C17 C16 C15 120.5(3) . . ?
C17 C16 H16 119.7 . . ?
C15 C16 H16 119.7 . . ?
C16 C17 C18 120.3(3) . . ?
C16 C17 H17 119.8 . . ?
C18 C17 H17 119.8 . . ?
C17 C18 C19 119.9(3) . . ?
C17 C18 H18 120.0 . . ?
C19 C18 H18 120.0 . . ?
C18 C19 C20 120.9(3) . . ?
C18 C19 H19 119.6 . . ?
C20 C19 H19 119.6 . . ?
C15 C20 C19 119.1(2) . . ?
C15 C20 C21 120.4(2) . . ?
C19 C20 C21 120.6(2) . . ?
C20 C21 C23 112.8(2) . . ?
C20 C21 C22 111.42(19) . . ?
C23 C21 C22 107.5(2) . . ?
C20 C21 C24 111.82(19) . . ?
C23 C21 C24 111.13(19) . . ?
C22 C21 C24 101.62(18) . . ?
O1 C22 N1 120.8(2) . . ?
O1 C22 C21 122.4(2) . . ?
N1 C22 C21 116.5(2) . . ?
C21 C23 H23A 109.5 . . ?
C21 C23 H23B 109.5 . . ?
H23A C23 H23B 109.5 . . ?
C21 C23 H23C 109.5 . . ?
H23A C23 H23C 109.5 . . ?
H23B C23 H23C 109.5 . . ?
C21 C24 P1 119.85(16) . . ?
C21 C24 H24A 107.4 . . ?
P1 C24 H24A 107.4 . . ?
C21 C24 H24B 107.4 . . ?
P1 C24 H24B 107.4 . . ?
H24A C24 H24B 106.9 . . ?
C27 C25 C26 108.9(3) . . ?
C27 C25 C28 109.1(3) . . ?
C26 C25 C28 107.7(3) . . ?
C27 C25 P1 114.9(2) . . ?
C26 C25 P1 106.48(18) . . ?
C28 C25 P1 109.4(2) . . ?
C25 C26 H26A 109.5 . . ?
C25 C26 H26B 109.5 . . ?
H26A C26 H26B 109.5 . . ?
C25 C26 H26C 109.5 . . ?
H26A C26 H26C 109.5 . . ?
H26B C26 H26C 109.5 . . ?
C25 C27 H27A 109.5 . . ?
C25 C27 H27B 109.5 . . ?
H27A C27 H27B 109.5 . . ?
C25 C27 H27C 109.5 . . ?
H27A C27 H27C 109.5 . . ?
H27B C27 H27C 109.5 . . ?
C25 C28 H28A 109.5 . . ?
C25 C28 H28B 109.5 . . ?
H28A C28 H28B 109.5 . . ?
C25 C28 H28C 109.5 . . ?
H28A C28 H28C 109.5 . . ?
H28B C28 H28C 109.5 . . ?
C32 C29 C30 108.4(3) . . ?
C32 C29 C31 107.7(3) . . ?
C30 C29 C31 109.8(3) . . ?
C32 C29 P1 106.64(18) . . ?
C30 C29 P1 115.3(2) . . ?
C31 C29 P1 108.7(2) . . ?
C29 C30 H30A 109.5 . . ?
C29 C30 H30B 109.5 . . ?
H30A C30 H30B 109.5 . . ?
C29 C30 H30C 109.5 . . ?
H30A C30 H30C 109.5 . . ?
H30B C30 H30C 109.5 . . ?
C29 C31 H31A 109.5 . . ?
C29 C31 H31B 109.5 . . ?
H31A C31 H31B 109.5 . . ?
C29 C31 H31C 109.5 . . ?
H31A C31 H31C 109.5 . . ?
H31B C31 H31C 109.5 . . ?
C29 C32 H32A 109.5 . . ?
C29 C32 H32B 109.5 . . ?
H32A C32 H32B 109.5 . . ?
C29 C32 H32C 109.5 . . ?
H32A C32 H32C 109.5 . . ?
H32B C32 H32C 109.5 . . ?
Cl1 C33 Cl3 111.8(2) . . ?
Cl1 C33 Cl2 110.69(19) . . ?
Cl3 C33 Cl2 109.83(18) . . ?
Cl1 C33 H33 108.1 . . ?
Cl3 C33 H33 108.1 . . ?
Cl2 C33 H33 108.1 . . ?
C22 N1 C5 126.4(2) . . ?
C22 N1 C8 125.0(2) . . ?
C5 N1 C8 108.5(2) . . ?
O2 P1 C24 114.51(10) . . ?
O2 P1 C29 109.61(12) . . ?
C24 P1 C29 104.66(12) . . ?
O2 P1 C25 109.72(11) . . ?
C24 P1 C25 104.53(12) . . ?
C29 P1 C25 113.78(13) . . ?

loop_
_geom_bond_atom_site_label_1
_geom_bond_atom_site_label_2
_geom_bond_distance
_geom_bond_site_symmetry_2
_geom_bond_publ_flag
C1 C2 1.379(4) . ?
C1 C6 1.403(4) . ?
C1 H1 0.9300 . ?
C2 C3 1.379(5) . ?
C2 H2 0.9300 . ?
C3 C4 1.378(4) . ?
C3 H3 0.9300 . ?
C4 C5 1.385(4) . ?
C4 H4 0.9300 . ?
C5 C6 1.392(4) . ?
C5 N1 1.406(3) . ?
C6 C7 1.449(4) . ?
C7 C8 1.358(3) . ?
C7 C9 1.479(4) . ?
C8 N1 1.412(3) . ?
C8 C15 1.459(3) . ?
C9 C14 1.385(4) . ?
C9 C10 1.385(4) . ?
C10 C11 1.376(4) . ?
C10 H10 0.9300 . ?
C11 C12 1.372(5) . ?
C11 H11 0.9300 . ?
C12 C13 1.361(5) . ?
C12 H12 0.9300 . ?
C13 C14 1.388(4) . ?
C13 H13 0.9300 . ?
C14 H14 0.9300 . ?
C15 C20 1.391(4) . ?
C15 C16 1.399(3) . ?
C16 C17 1.371(4) . ?
C16 H16 0.9300 . ?
C17 C18 1.372(4) . ?
C17 H17 0.9300 . ?
C18 C19 1.376(4) . ?
C18 H18 0.9300 . ?
C19 C20 1.393(4) . ?
C19 H19 0.9300 . ?
C20 C21 1.527(3) . ?
C21 C23 1.531(4) . ?
C21 C22 1.532(3) . ?
C21 C24 1.570(3) . ?
C22 O1 1.209(3) . ?
C22 N1 1.382(3) . ?
C23 H23A 0.9600 . ?
C23 H23B 0.9600 . ?
C23 H23C 0.9600 . ?
C24 P1 1.849(2) . ?
C24 H24A 0.9700 . ?
C24 H24B 0.9700 . ?
C25 C27 1.525(4) . ?
C25 C26 1.529(4) . ?
C25 C28 1.534(4) . ?
C25 P1 1.860(3) . ?
C26 H26A 0.9600 . ?
C26 H26B 0.9600 . ?
C26 H26C 0.9600 . ?
C27 H27A 0.9600 . ?
C27 H27B 0.9600 . ?
C27 H27C 0.9600 . ?
C28 H28A 0.9600 . ?
C28 H28B 0.9600 . ?
C28 H28C 0.9600 . ?
C29 C32 1.527(4) . ?
C29 C30 1.531(4) . ?
C29 C31 1.536(4) . ?
C29 P1 1.859(3) . ?
C30 H30A 0.9600 . ?
C30 H30B 0.9600 . ?
C30 H30C 0.9600 . ?
C31 H31A 0.9600 . ?
C31 H31B 0.9600 . ?
C31 H31C 0.9600 . ?
C32 H32A 0.9600 . ?
C32 H32B 0.9600 . ?
C32 H32C 0.9600 . ?
C33 Cl1 1.725(3) . ?
C33 Cl3 1.733(4) . ?
C33 Cl2 1.740(4) . ?
C33 H33 0.9800 . ?
O2 P1 1.4873(17) . ?

loop_
_geom_hbond_atom_site_label_D
_geom_hbond_atom_site_label_H
_geom_hbond_atom_site_label_A
_geom_hbond_distance_DH
_geom_hbond_distance_HA
_geom_hbond_distance_DA
_geom_hbond_angle_DHA
_geom_hbond_site_symmetry_A
C33 H33 O2 0.98 2.19 3.144(4) 165.7 1_455
C4 H4 O1 0.93 2.40 2.911(4) 114.8 .
C33 H33 O2 0.98 2.19 3.144(4) 165.7 1_455
C4 H4 O1 0.93 2.40 2.911(4) 114.8 .
C4 H4 O1 0.93 2.40 2.911(4) 114.8 .
C33 H33 O2 0.98 2.19 3.144(4) 165.7 1_455

loop_
_geom_torsion_atom_site_label_1
_geom_torsion_atom_site_label_2
_geom_torsion_atom_site_label_3
_geom_torsion_atom_site_label_4
_geom_torsion
_geom_torsion_site_symmetry_1
_geom_torsion_site_symmetry_2
_geom_torsion_site_symmetry_3
_geom_torsion_site_symmetry_4
_geom_torsion_publ_flag
C6 C1 C2 C3 -0.6(4) . . . . ?
C1 C2 C3 C4 0.6(5) . . . . ?
C2 C3 C4 C5 -0.2(4) . . . . ?
C3 C4 C5 C6 -0.1(4) . . . . ?
C3 C4 C5 N1 -177.3(2) . . . . ?
C4 C5 C6 C1 0.0(4) . . . . ?
N1 C5 C6 C1 177.8(2) . . . . ?
C4 C5 C6 C7 -178.0(2) . . . . ?
N1 C5 C6 C7 -0.2(3) . . . . ?
C2 C1 C6 C5 0.3(4) . . . . ?
C2 C1 C6 C7 177.8(3) . . . . ?
C5 C6 C7 C8 -0.8(3) . . . . ?
C1 C6 C7 C8 -178.5(3) . . . . ?
C5 C6 C7 C9 178.4(2) . . . . ?
C1 C6 C7 C9 0.8(4) . . . . ?
C6 C7 C8 N1 1.5(3) . . . . ?
C9 C7 C8 N1 -177.7(2) . . . . ?
C6 C7 C8 C15 -168.4(2) . . . . ?
C9 C7 C8 C15 12.5(4) . . . . ?
C8 C7 C9 C14 -126.5(3) . . . . ?
C6 C7 C9 C14 54.5(4) . . . . ?
C8 C7 C9 C10 55.2(4) . . . . ?
C6 C7 C9 C10 -123.8(3) . . . . ?
C14 C9 C10 C11 1.4(4) . . . . ?
C7 C9 C10 C11 179.8(3) . . . . ?
C9 C10 C11 C12 -1.5(5) . . . . ?
C10 C11 C12 C13 0.7(5) . . . . ?
C11 C12 C13 C14 0.1(5) . . . . ?
C10 C9 C14 C13 -0.5(4) . . . . ?
C7 C9 C14 C13 -178.9(3) . . . . ?
C12 C13 C14 C9 -0.2(5) . . . . ?
C7 C8 C15 C20 -174.5(2) . . . . ?
N1 C8 C15 C20 16.2(3) . . . . ?
C7 C8 C15 C16 11.2(4) . . . . ?
N1 C8 C15 C16 -158.1(2) . . . . ?
C20 C15 C16 C17 -0.4(4) . . . . ?
C8 C15 C16 C17 173.9(2) . . . . ?
C15 C16 C17 C18 -0.6(4) . . . . ?
C16 C17 C18 C19 0.8(5) . . . . ?
C17 C18 C19 C20 0.0(4) . . . . ?
C16 C15 C20 C19 1.2(3) . . . . ?
C8 C15 C20 C19 -173.2(2) . . . . ?
C16 C15 C20 C21 -178.6(2) . . . . ?
C8 C15 C20 C21 7.0(3) . . . . ?
C18 C19 C20 C15 -1.0(4) . . . . ?
C18 C19 C20 C21 178.8(2) . . . . ?
C15 C20 C21 C23 -151.5(2) . . . . ?
C19 C20 C21 C23 28.7(3) . . . . ?
C15 C20 C21 C22 -30.5(3) . . . . ?
C19 C20 C21 C22 149.7(2) . . . . ?
C15 C20 C21 C24 82.4(3) . . . . ?
C19 C20 C21 C24 -97.4(3) . . . . ?
C20 C21 C22 O1 -154.4(2) . . . . ?
C23 C21 C22 O1 -30.4(3) . . . . ?
C24 C21 C22 O1 86.4(3) . . . . ?
C20 C21 C22 N1 32.1(3) . . . . ?
C23 C21 C22 N1 156.1(2) . . . . ?
C24 C21 C22 N1 -87.1(2) . . . . ?
C20 C21 C24 P1 63.2(2) . . . . ?
C23 C21 C24 P1 -63.8(3) . . . . ?
C22 C21 C24 P1 -177.84(16) . . . . ?
O1 C22 N1 C5 -9.9(4) . . . . ?
C21 C22 N1 C5 163.8(2) . . . . ?
O1 C22 N1 C8 175.0(2) . . . . ?
C21 C22 N1 C8 -11.4(3) . . . . ?
C4 C5 N1 C22 2.9(4) . . . . ?
C6 C5 N1 C22 -174.6(2) . . . . ?
C4 C5 N1 C8 178.7(2) . . . . ?
C6 C5 N1 C8 1.2(2) . . . . ?
C7 C8 N1 C22 174.2(2) . . . . ?
C15 C8 N1 C22 -14.0(3) . . . . ?
C7 C8 N1 C5 -1.7(3) . . . . ?
C15 C8 N1 C5 170.08(19) . . . . ?
C21 C24 P1 O2 0.3(2) . . . . ?
C21 C24 P1 C29 120.32(19) . . . . ?
C21 C24 P1 C25 -119.79(19) . . . . ?
C32 C29 P1 O2 59.5(2) . . . . ?
C30 C29 P1 O2 179.9(2) . . . . ?
C31 C29 P1 O2 -56.3(3) . . . . ?
C32 C29 P1 C24 -63.8(2) . . . . ?
C30 C29 P1 C24 56.6(3) . . . . ?
C31 C29 P1 C24 -179.6(2) . . . . ?
C32 C29 P1 C25 -177.25(19) . . . . ?
C30 C29 P1 C25 -56.9(3) . . . . ?
C31 C29 P1 C25 66.9(3) . . . . ?
C27 C25 P1 O2 176.0(2) . . . . ?
C26 C25 P1 O2 -63.3(2) . . . . ?
C28 C25 P1 O2 52.8(2) . . . . ?
C27 C25 P1 C24 -60.8(2) . . . . ?
C26 C25 P1 C24 59.9(2) . . . . ?
C28 C25 P1 C24 176.1(2) . . . . ?
C27 C25 P1 C29 52.8(3) . . . . ?
C26 C25 P1 C29 173.5(2) . . . . ?
C28 C25 P1 C29 -70.4(2) . . . . ?
